data_7240971
loop_
_publ_author_name
'Husain, Ahmad'
'Rani, Pooja'
'., Alisha'
'Sharma, Ananay'
'Mondal, Tuhina'
'Saha, Shyamal Kumar'
'Bhasin, K.k'
'Trivedi, Manoj'
'Kumar, Girijesh'

_publ_section_title
;
 Luminescent CdII Metal--Organic Frameworks based on Isoniazid using Mixed
 Ligand Approach
;
_journal_name_full CrystEngComm
_journal_paper_doi 10.1039/D0CE00895H
_journal_year 2020
_chemical_formula_moiety 'C14 H11 Cd N3 O5, 2(C3 H7 N O)'
_chemical_formula_sum 'C20 H25 Cd N5 O7'
_chemical_formula_weight 559.85
_space_group_crystal_system monoclinic
_space_group_IT_number 11
_space_group_name_Hall '-P 2yb'
_space_group_name_H-M_alt 'P 1 21/m 1'
_atom_sites_solution_hydrogens geom
_atom_sites_solution_primary dual
_audit_creation_date 2020-05-15
_audit_creation_method
;
Olex2 1.3-alpha
(compiled 2020.05.07 svn.rd67b107b for OlexSys, GUI svn.r6105)
;
_audit_update_record
;
2020-06-19 deposited with the CCDC.	2020-07-30 downloaded from the CCDC.
;
_cell_angle_alpha 90
_cell_angle_beta 107.547(3)
_cell_angle_gamma 90
_cell_formula_units_Z 2
_cell_length_a 7.0491(2)
_cell_length_b 19.8236(5)
_cell_length_c 8.8113(2)
_cell_measurement_reflns_used 7136
_cell_measurement_temperature 298
_cell_measurement_theta_max 27.2930
_cell_measurement_theta_min 3.4030
_cell_volume 1173.99(6)
_computing_cell_refinement 'CrysAlisPro 1.171.39.33c (Rigaku OD, 2017)'
_computing_data_collection 'CrysAlisPro 1.171.39.33c (Rigaku OD, 2017)'
_computing_data_reduction 'CrysAlisPro 1.171.39.33c (Rigaku OD, 2017)'
_computing_molecular_graphics 'Olex2 1.3-alpha (Dolomanov et al., 2009)'
_computing_publication_material 'Olex2 1.3-alpha (Dolomanov et al., 2009)'
_computing_structure_refinement 'SHELXL 2018/3 (Sheldrick, 2015)'
_computing_structure_solution 'SHELXT 2014/5 (Sheldrick, 2014)'
_diffrn_ambient_temperature 298
_diffrn_detector 'CCD plate'
_diffrn_detector_type HyPix3000
_diffrn_measured_fraction_theta_full 0.997
_diffrn_measured_fraction_theta_max 0.933
_diffrn_measurement_details
;
List of Runs (angles in degrees, time in seconds):

  # Type    Start    End  Width  t~exp~   \w     \q     \k     \f   Frames
#--------------------------------------------------------------------------
  1  \w    -33.00  -8.00   0.50    5.00    --   -9.95  96.00 166.00   50
  2  \w    -21.00  15.00   0.50    5.00    --   10.22 -96.00  57.00   72
  3  \w    -44.00  -3.00   0.50    5.00    --   -9.95 125.00 -60.00   82
  4  \w    -50.00  -1.00   0.50    5.00    --   -9.95 -38.00-180.00   98
  5  \w    -53.00 -10.00   0.50    5.00    --   -9.95 125.00  30.00   86
  6  \w    -28.00  -3.00   0.50    5.00    --   -9.95 125.00-120.00   50
  7  \w    -18.00  52.00   0.50    5.00    --   -9.95  38.00-150.00  140
  8  \w      7.00  58.00   0.50    5.00    --   10.22-125.00-180.00  102
  9  \w    -13.00  37.00   0.50    5.00    --   10.22  77.00 -30.00  100
;
_diffrn_measurement_device 'four-circle diffractometer'
_diffrn_measurement_device_type 'SuperNova, Single source at offset/far, HyPix3000'
_diffrn_measurement_method '\w scans'
_diffrn_orient_matrix_type 'CrysAlisPro convention (1999,Acta A55,543-557)'
_diffrn_orient_matrix_UB_11 -0.0226531000
_diffrn_orient_matrix_UB_12 0.0126703000
_diffrn_orient_matrix_UB_13 -0.0787369000
_diffrn_orient_matrix_UB_21 -0.0468535000
_diffrn_orient_matrix_UB_22 -0.0309488000
_diffrn_orient_matrix_UB_23 -0.0299344000
_diffrn_orient_matrix_UB_31 -0.0918213000
_diffrn_orient_matrix_UB_32 0.0127014000
_diffrn_orient_matrix_UB_33 0.0055213000
_diffrn_radiation_monochromator mirror
_diffrn_radiation_probe x-ray
_diffrn_radiation_type 'Mo K\a'
_diffrn_radiation_wavelength 0.71073
_diffrn_reflns_av_R_equivalents 0.0217
_diffrn_reflns_av_unetI/netI 0.0232
_diffrn_reflns_Laue_measured_fraction_full 0.997
_diffrn_reflns_Laue_measured_fraction_max 0.933
_diffrn_reflns_limit_h_max 7
_diffrn_reflns_limit_h_min -9
_diffrn_reflns_limit_k_max 24
_diffrn_reflns_limit_k_min -25
_diffrn_reflns_limit_l_max 11
_diffrn_reflns_limit_l_min -10
_diffrn_reflns_number 8424
_diffrn_reflns_point_group_measured_fraction_full 0.997
_diffrn_reflns_point_group_measured_fraction_max 0.933
_diffrn_reflns_theta_full 25.000
_diffrn_reflns_theta_max 27.353
_diffrn_reflns_theta_min 3.179
_diffrn_source 'micro-focus sealed X-ray tube'
_diffrn_source_type 'SuperNova (Mo) X-ray Source'
_exptl_absorpt_coefficient_mu 0.980
_exptl_absorpt_correction_T_max 1.00000
_exptl_absorpt_correction_T_min 0.83360
_exptl_absorpt_correction_type multi-scan
_exptl_absorpt_process_details
;
CrysAlisPro 1.171.39.33c (Rigaku Oxford Diffraction, 2017)
Empirical absorption correction using spherical harmonics,
 implemented in SCALE3 ABSPACK scaling algorithm.
;
_exptl_crystal_colour colourless
_exptl_crystal_colour_primary colourless
_exptl_crystal_density_diffrn 1.584
_exptl_crystal_description block
_exptl_crystal_F_000 568
_exptl_crystal_size_max 0.2
_exptl_crystal_size_mid 0.1
_exptl_crystal_size_min 0.1
_refine_diff_density_max 0.471
_refine_diff_density_min -0.392
_refine_diff_density_rms 0.068
_refine_ls_extinction_method none
_refine_ls_goodness_of_fit_ref 1.091
_refine_ls_hydrogen_treatment constr
_refine_ls_matrix_type full
_refine_ls_number_parameters 168
_refine_ls_number_reflns 2561
_refine_ls_number_restraints 0
_refine_ls_restrained_S_all 1.091
_refine_ls_R_factor_all 0.0277
_refine_ls_R_factor_gt 0.0261
_refine_ls_shift/su_max 0.001
_refine_ls_shift/su_mean 0.000
_refine_ls_structure_factor_coef Fsqd
_refine_ls_weighting_details 'w=1/[\s^2^(Fo^2^)+(0.0373P)^2^+0.5303P] where P=(Fo^2^+2Fc^2^)/3'
_refine_ls_weighting_scheme calc
_refine_ls_wR_factor_gt 0.0694
_refine_ls_wR_factor_ref 0.0703
_reflns_Friedel_coverage 0.000
_reflns_number_gt 2430
_reflns_number_total 2561
_reflns_threshold_expression 'I > 2\s(I)'
_cod_data_source_file d0ce00895h2.cif
_cod_data_source_block Cd-MOF-2
_cod_original_sg_symbol_H-M P121/m1
_cod_database_code 7240971
_shelx_shelxl_version_number 2018/3
_chemical_oxdiff_formula 'C H N O Cd'
_shelx_space_group_comment
;
The symmetry employed for this shelxl refinement is uniquely defined
by the following loop, which should always be used as a source of
symmetry information in preference to the above space-group names.
They are only intended as comments.
;
_shelx_estimated_absorpt_t_max 0.908
_shelx_estimated_absorpt_t_min 0.828
_reflns_odcompleteness_completeness 99.52
_reflns_odcompleteness_iscentric 1
_reflns_odcompleteness_theta 26.32
_olex2_refinement_description
;
1. Fixed Uiso
 At 1.2 times of:
  All C(H) groups, All N(H) groups, All N(H,H) groups
 At 1.5 times of:
  All C(H,H,H) groups
2. Others
 Fixed Sof: H1A(0.5) H1B(0.5)
3.a Secondary CH2 refined with riding coordinates:
 N1(H1A,H1B)
3.b Aromatic/amide H refined with riding coordinates:
 N2(H2), C4(H4), C3(H3), C9(H9), C7(H7), C10(H10), C8(H8), C11(H11)
3.c Idealised Me refined as rotating group:
 C13(H13A,H13B,H13C), C12(H12A,H12B,H12C)
;
_olex2_submission_special_instructions 'No special instructions were received'
_oxdiff_exptl_absorpt_empirical_details
;
Empirical correction (ABSPACK) includes:
- Absorption correction using spherical harmonics
- Frame scaling
;
_oxdiff_exptl_absorpt_empirical_full_max 1.371
_oxdiff_exptl_absorpt_empirical_full_min 0.788

loop_
_space_group_symop_operation_xyz
'x, y, z'
'-x, y+1/2, -z'
'-x, -y, -z'
'x, -y-1/2, z'

loop_
_atom_site_label
_atom_site_type_symbol
_atom_site_fract_x
_atom_site_fract_y
_atom_site_fract_z
_atom_site_U_iso_or_equiv
_atom_site_adp_type
_atom_site_occupancy
_atom_site_site_symmetry_order
_atom_site_calc_flag
_atom_site_refinement_flags_posn
_atom_site_refinement_flags_adp
_atom_site_refinement_flags_occupancy
_atom_site_disorder_assembly
_atom_site_disorder_group
Cd1 Cd 0.67727(3) 0.250000 0.61010(2) 0.02816(9) Uani 1 2 d S T P . .
O3 O 0.4509(4) 0.250000 0.3556(3) 0.0544(8) Uani 1 2 d S T P . .
O2 O 0.8958(3) 0.32174(9) 0.5452(3) 0.0530(5) Uani 1 1 d . . . . .
N1 N 0.3561(4) 0.250000 0.6314(3) 0.0320(6) Uani 1 2 d S T P . .
H1A H 0.338512 0.213638 0.684860 0.038 Uiso 0.5 1 calc R U P . .
H1B H 0.338512 0.286362 0.684860 0.038 Uiso 0.5 1 calc R U P . .
O1 O 0.6606(3) 0.37875(12) 0.5984(3) 0.0654(7) Uani 1 1 d . . . . .
N2 N 0.2165(4) 0.250000 0.4790(3) 0.0439(8) Uani 1 2 d S T P . .
H2 H 0.091397 0.250000 0.469400 0.053 Uiso 1 2 calc R U P . .
N3 N -0.1525(4) 0.250000 -0.1118(3) 0.0414(7) Uani 1 2 d S T P . .
C5 C 0.2755(5) 0.250000 0.3511(3) 0.0302(7) Uani 1 2 d S T P . .
C2 C 0.9128(4) 0.44063(12) 0.5314(3) 0.0365(5) Uani 1 1 d . . . . .
O4 O 0.3608(5) 0.35729(17) 0.8630(3) 0.0853(8) Uani 1 1 d . . . . .
C6 C 0.1166(5) 0.250000 0.1931(3) 0.0340(7) Uani 1 2 d S T P . .
C1 C 0.8168(4) 0.37657(12) 0.5622(3) 0.0403(5) Uani 1 1 d . . . . .
C4 C 1.1803(4) 0.49774(12) 0.4698(3) 0.0441(6) Uani 1 1 d . . . . .
H4 H 1.301651 0.495925 0.448529 0.053 Uiso 1 1 calc R U . . .
C3 C 1.0950(4) 0.43927(13) 0.5020(3) 0.0436(6) Uani 1 1 d . . . . .
H3 H 1.160342 0.398361 0.504018 0.052 Uiso 1 1 calc R U . . .
C9 C -0.2119(5) 0.250000 0.0162(4) 0.0559(11) Uani 1 2 d S T P . .
H9 H -0.348039 0.250000 0.002379 0.067 Uiso 1 2 calc R U P . .
C7 C 0.1757(6) 0.250000 0.0618(5) 0.104(3) Uani 1 2 d S T P . .
H7 H 0.310687 0.250000 0.071314 0.124 Uiso 1 2 calc R U P . .
N4 N 0.6019(7) 0.4180(2) 1.0348(4) 0.1064(13) Uani 1 1 d . . . . .
C10 C -0.0841(5) 0.250000 0.1701(4) 0.0589(12) Uani 1 2 d S T P . .
H10 H -0.133868 0.250000 0.256554 0.071 Uiso 1 2 calc R U P . .
C8 C 0.0378(6) 0.250000 -0.0866(5) 0.112(3) Uani 1 2 d S T P . .
H8 H 0.084583 0.250000 -0.174645 0.134 Uiso 1 2 calc R U P . .
C11 C 0.5071(8) 0.3918(3) 0.8904(5) 0.0934(13) Uani 1 1 d . . . . .
H11 H 0.558323 0.401150 0.806946 0.112 Uiso 1 1 calc R U . . .
C13 C 0.5120(11) 0.4071(3) 1.1658(5) 0.154(3) Uani 1 1 d . . . . .
H13A H 0.370157 0.403405 1.121908 0.231 Uiso 1 1 calc R U . . .
H13B H 0.543770 0.444603 1.238119 0.231 Uiso 1 1 calc R U . . .
H13C H 0.564148 0.366390 1.221831 0.231 Uiso 1 1 calc R U . . .
C12 C 0.7916(9) 0.4524(4) 1.0595(9) 0.178(3) Uani 1 1 d . . . . .
H12A H 0.898428 0.420896 1.099653 0.267 Uiso 1 1 calc R U . . .
H12B H 0.803221 0.488287 1.134935 0.267 Uiso 1 1 calc R U . . .
H12C H 0.798016 0.470650 0.960291 0.267 Uiso 1 1 calc R U . . .

loop_
_atom_site_aniso_label
_atom_site_aniso_U_11
_atom_site_aniso_U_22
_atom_site_aniso_U_33
_atom_site_aniso_U_23
_atom_site_aniso_U_13
_atom_site_aniso_U_12
Cd1 0.02338(14) 0.03662(15) 0.02140(13) 0.000 0.00212(9) 0.000
O3 0.0244(12) 0.113(2) 0.0230(11) 0.000 0.0028(9) 0.000
O2 0.0587(12) 0.0303(9) 0.0741(14) 0.0027(9) 0.0264(10) -0.0025(8)
N1 0.0297(14) 0.0469(16) 0.0160(11) 0.000 0.0015(10) 0.000
O1 0.0789(16) 0.0475(12) 0.0907(18) -0.0049(10) 0.0571(14) -0.0129(10)
N2 0.0215(13) 0.087(2) 0.0203(13) 0.000 0.0021(10) 0.000
N3 0.0294(15) 0.066(2) 0.0234(14) 0.000 0.0002(11) 0.000
C5 0.0269(16) 0.0399(17) 0.0194(13) 0.000 0.0006(11) 0.000
C2 0.0430(13) 0.0325(12) 0.0345(12) -0.0017(9) 0.0127(10) -0.0031(10)
O4 0.094(2) 0.103(2) 0.0561(14) -0.0214(14) 0.0183(14) -0.0081(17)
C6 0.0265(16) 0.053(2) 0.0187(14) 0.000 0.0009(11) 0.000
C1 0.0527(15) 0.0368(13) 0.0319(12) -0.0021(10) 0.0135(10) -0.0086(11)
C4 0.0442(14) 0.0393(13) 0.0548(16) -0.0037(12) 0.0240(12) -0.0022(11)
C3 0.0488(15) 0.0306(12) 0.0548(15) -0.0019(11) 0.0208(12) 0.0034(11)
C9 0.0278(18) 0.102(3) 0.0317(18) 0.000 -0.0001(14) 0.000
C7 0.024(2) 0.261(9) 0.0243(19) 0.000 0.0045(15) 0.000
N4 0.125(3) 0.107(3) 0.071(2) -0.022(2) 0.005(2) 0.002(3)
C10 0.0299(19) 0.116(4) 0.0288(18) 0.000 0.0054(14) 0.000
C8 0.028(2) 0.286(10) 0.0195(19) 0.000 0.0037(15) 0.000
C11 0.113(4) 0.109(4) 0.058(2) -0.018(2) 0.026(2) 0.016(3)
C13 0.247(8) 0.160(6) 0.049(2) -0.022(3) 0.034(3) -0.041(5)
C12 0.104(4) 0.190(7) 0.211(8) -0.095(6) 0.003(5) -0.031(5)

loop_
_atom_type_symbol
_atom_type_description
_atom_type_scat_dispersion_real
_atom_type_scat_dispersion_imag
_atom_type_scat_source
C C 0.0033 0.0016 'International Tables Vol C Tables 4.2.6.8 and 6.1.1.4'
H H 0.0000 0.0000 'International Tables Vol C Tables 4.2.6.8 and 6.1.1.4'
Cd Cd -0.8075 1.2024 'International Tables Vol C Tables 4.2.6.8 and 6.1.1.4'
N N 0.0061 0.0033 'International Tables Vol C Tables 4.2.6.8 and 6.1.1.4'
O O 0.0106 0.0060 'International Tables Vol C Tables 4.2.6.8 and 6.1.1.4'

loop_
_geom_angle_atom_site_label_1
_geom_angle_atom_site_label_2
_geom_angle_atom_site_label_3
_geom_angle
_geom_angle_site_symmetry_1
_geom_angle_site_symmetry_3
_geom_angle_publ_flag
O3 Cd1 N1 71.14(8) . . ?
O3 Cd1 O1 87.21(5) . 4_565 ?
O3 Cd1 O1 87.21(5) . . ?
O3 Cd1 N3 167.90(9) . 1_656 ?
O2 Cd1 O3 94.39(7) . . ?
O2 Cd1 O3 94.39(7) 4_565 . ?
O2 Cd1 O2 76.70(9) . 4_565 ?
O2 Cd1 N1 139.76(5) . . ?
O2 Cd1 N1 139.76(5) 4_565 . ?
O2 Cd1 O1 52.88(6) 4_565 4_565 ?
O2 Cd1 O1 52.88(6) . . ?
O2 Cd1 O1 129.47(6) 4_565 . ?
O2 Cd1 O1 129.48(6) . 4_565 ?
O2 Cd1 N3 95.09(8) 4_565 1_656 ?
O2 Cd1 N3 95.09(8) . 1_656 ?
N1 Cd1 O1 88.24(4) . 4_565 ?
N1 Cd1 O1 88.24(4) . . ?
N1 Cd1 N3 96.76(9) . 1_656 ?
O1 Cd1 O1 174.13(11) . 4_565 ?
N3 Cd1 O1 92.54(5) 1_656 4_565 ?
N3 Cd1 O1 92.54(5) 1_656 . ?
C5 O3 Cd1 115.02(19) . . ?
C1 O2 Cd1 98.77(16) . . ?
Cd1 N1 H1A 109.7 . . ?
Cd1 N1 H1B 109.7 . . ?
H1A N1 H1B 108.2 . . ?
N2 N1 Cd1 109.94(17) . . ?
N2 N1 H1A 109.7 . . ?
N2 N1 H1B 109.7 . . ?
C1 O1 Cd1 86.66(17) . . ?
N1 N2 H2 119.7 . . ?
C5 N2 N1 120.5(3) . . ?
C5 N2 H2 119.7 . . ?
C9 N3 Cd1 133.6(2) . 1_454 ?
C8 N3 Cd1 110.6(2) . 1_454 ?
C8 N3 C9 115.8(3) . . ?
O3 C5 N2 123.4(3) . . ?
O3 C5 C6 119.5(3) . . ?
N2 C5 C6 117.1(3) . . ?
C4 C2 C1 120.6(2) 3_766 . ?
C4 C2 C3 118.7(2) 3_766 . ?
C3 C2 C1 120.7(2) . . ?
C7 C6 C5 117.5(3) . . ?
C7 C6 C10 116.6(3) . . ?
C10 C6 C5 125.9(3) . . ?
O2 C1 C2 118.2(2) . . ?
O1 C1 O2 121.6(2) . . ?
O1 C1 C2 120.1(2) . . ?
C2 C4 H4 119.7 3_766 . ?
C3 C4 C2 120.7(2) . 3_766 ?
C3 C4 H4 119.7 . . ?
C2 C3 H3 119.7 . . ?
C4 C3 C2 120.7(2) . . ?
C4 C3 H3 119.7 . . ?
N3 C9 H9 118.0 . . ?
N3 C9 C10 123.9(3) . . ?
C10 C9 H9 118.0 . . ?
C6 C7 H7 119.8 . . ?
C6 C7 C8 120.4(4) . . ?
C8 C7 H7 119.8 . . ?
C11 N4 C13 118.0(5) . . ?
C11 N4 C12 119.5(5) . . ?
C12 N4 C13 122.5(4) . . ?
C6 C10 C9 119.0(3) . . ?
C6 C10 H10 120.5 . . ?
C9 C10 H10 120.5 . . ?
N3 C8 C7 124.3(4) . . ?
N3 C8 H8 117.9 . . ?
C7 C8 H8 117.9 . . ?
O4 C11 N4 124.1(4) . . ?
O4 C11 H11 118.0 . . ?
N4 C11 H11 118.0 . . ?
N4 C13 H13A 109.5 . . ?
N4 C13 H13B 109.5 . . ?
N4 C13 H13C 109.5 . . ?
H13A C13 H13B 109.5 . . ?
H13A C13 H13C 109.5 . . ?
H13B C13 H13C 109.5 . . ?
N4 C12 H12A 109.5 . . ?
N4 C12 H12B 109.5 . . ?
N4 C12 H12C 109.5 . . ?
H12A C12 H12B 109.5 . . ?
H12A C12 H12C 109.5 . . ?
H12B C12 H12C 109.5 . . ?

loop_
_geom_bond_atom_site_label_1
_geom_bond_atom_site_label_2
_geom_bond_distance
_geom_bond_site_symmetry_2
_geom_bond_publ_flag
Cd1 O3 2.327(2) . ?
Cd1 O2 2.2921(18) 4_565 ?
Cd1 O2 2.2921(19) . ?
Cd1 N1 2.328(3) . ?
Cd1 O1 2.556(2) 4_565 ?
Cd1 O1 2.556(2) . ?
Cd1 N3 2.382(2) 1_656 ?
O3 C5 1.225(4) . ?
O2 C1 1.251(3) . ?
N1 H1A 0.8900 . ?
N1 H1B 0.8900 . ?
N1 N2 1.405(3) . ?
O1 C1 1.236(3) . ?
N2 H2 0.8600 . ?
N2 C5 1.314(4) . ?
N3 C9 1.316(4) . ?
N3 C8 1.292(5) . ?
C5 C6 1.501(4) . ?
C2 C1 1.502(3) . ?
C2 C4 1.385(3) 3_766 ?
C2 C3 1.385(3) . ?
O4 C11 1.200(5) . ?
C6 C7 1.342(5) . ?
C6 C10 1.368(5) . ?
C4 H4 0.9300 . ?
C4 C3 1.374(3) . ?
C3 H3 0.9300 . ?
C9 H9 0.9300 . ?
C9 C10 1.383(5) . ?
C7 H7 0.9300 . ?
C7 C8 1.374(5) . ?
N4 C11 1.350(5) . ?
N4 C13 1.491(6) . ?
N4 C12 1.457(7) . ?
C10 H10 0.9300 . ?
C8 H8 0.9300 . ?
C11 H11 0.9300 . ?
C13 H13A 0.9600 . ?
C13 H13B 0.9600 . ?
C13 H13C 0.9600 . ?
C12 H12A 0.9600 . ?
C12 H12B 0.9600 . ?
C12 H12C 0.9600 . ?

loop_
_geom_hbond_atom_site_label_D
_geom_hbond_atom_site_label_H
_geom_hbond_atom_site_label_A
_geom_hbond_distance_DH
_geom_hbond_distance_HA
_geom_hbond_distance_DA
_geom_hbond_angle_DHA
_geom_hbond_site_symmetry_A
_geom_hbond_publ_flag
N2 H2 O2 0.86 2.22 2.875(3) 133.0 1_455 yes
N2 H2 O2 0.86 2.22 2.875(3) 133.0 4_465 yes

loop_
_geom_torsion_atom_site_label_1
_geom_torsion_atom_site_label_2
_geom_torsion_atom_site_label_3
_geom_torsion_atom_site_label_4
_geom_torsion
_geom_torsion_site_symmetry_1
_geom_torsion_site_symmetry_2
_geom_torsion_site_symmetry_3
_geom_torsion_site_symmetry_4
_geom_torsion_publ_flag
Cd1 O3 C5 N2 0.000(1) . . . . ?
Cd1 O3 C5 C6 180.000(0) . . . . ?
Cd1 O2 C1 O1 -2.4(3) . . . . ?
Cd1 O2 C1 C2 179.89(18) . . . . ?
Cd1 N1 N2 C5 0.000(1) . . . . ?
Cd1 O1 C1 O2 2.1(3) . . . . ?
Cd1 O1 C1 C2 179.8(2) . . . . ?
Cd1 N3 C9 C10 180.000(0) 1_454 . . . ?
Cd1 N3 C8 C7 180.000(0) 1_454 . . . ?
O3 C5 C6 C7 0.000(1) . . . . ?
O3 C5 C6 C10 180.000(1) . . . . ?
N1 N2 C5 O3 0.000(1) . . . . ?
N1 N2 C5 C6 180.000(1) . . . . ?
N2 C5 C6 C7 180.000(1) . . . . ?
N2 C5 C6 C10 0.000(1) . . . . ?
N3 C9 C10 C6 0.000(0) . . . . ?
C5 C6 C7 C8 180.000(0) . . . . ?
C5 C6 C10 C9 180.000(0) . . . . ?
C2 C4 C3 C2 1.0(4) 3_766 . . . ?
C6 C7 C8 N3 0.000(1) . . . . ?
C1 C2 C3 C4 178.3(2) . . . . ?
C4 C2 C1 O2 172.4(2) 3_766 . . . ?
C4 C2 C1 O1 -5.3(4) 3_766 . . . ?
C4 C2 C3 C4 -1.0(4) 3_766 . . . ?
C3 C2 C1 O2 -6.9(4) . . . . ?
C3 C2 C1 O1 175.3(2) . . . . ?
C9 N3 C8 C7 0.000(1) . . . . ?
C7 C6 C10 C9 0.000(1) . . . . ?
C10 C6 C7 C8 0.000(0) . . . . ?
C8 N3 C9 C10 0.000(1) . . . . ?
C13 N4 C11 O4 -4.2(8) . . . . ?
C12 N4 C11 O4 172.6(5) . . . . ?
